data_4080978
loop_
_publ_author_name
'Song, Li-Cheng'
'Gai, Bin'
'Feng, Zhan-Heng'
'Du, Zong-Qiang'
'Xie, Zhao-Jun'
'Sun, Xiao-Jing'
'Song, Hai-Bin'

_publ_section_title
;
 Synthesis, Structures, and Some Properties of Diiron Oxadiselenolate
 (ODSe) and Thiodiselenolate (TDSe) Complexes as Models for the Active
 Site of [FeFe]-Hydrogenases
;
_journal_issue 13
_journal_name_full Organometallics
_journal_page_first 3673
_journal_paper_doi 10.1021/om400309j
_journal_volume 32
_journal_year 2013
_chemical_formula_sum 'C8 H4 Fe2 O7 Se2'
_chemical_formula_weight 481.73
_chemical_name_systematic
; 
 ? 
;
_space_group_IT_number 11
_symmetry_cell_setting monoclinic
_symmetry_space_group_name_Hall '-P 2yb'
_symmetry_space_group_name_H-M 'P 1 21/m 1'
_atom_sites_solution_hydrogens geom
_atom_sites_solution_primary direct
_atom_sites_solution_secondary difmap
_audit_creation_method SHELXL-97
_cell_angle_alpha 90.00
_cell_angle_beta 110.67(3)
_cell_angle_gamma 90.00
_cell_formula_units_Z 2
_cell_length_a 6.8642(14)
_cell_length_b 13.424(3)
_cell_length_c 7.7612(16)
_cell_measurement_reflns_used 2364
_cell_measurement_temperature 113(2)
_cell_measurement_theta_max 27.8985
_cell_measurement_theta_min 2.8048
_cell_volume 669.1(3)
_computing_cell_refinement crystalclear
_computing_data_collection crystalclear
_computing_data_reduction crystalclear
_computing_molecular_graphics 'Bruker SHELXTL'
_computing_publication_material 'Bruker SHELXTL'
_computing_structure_refinement 'SHELXL-97 (Sheldrick, 1997)'
_computing_structure_solution 'SHELXS-97 (Sheldrick, 1990)'
_diffrn_ambient_temperature 113(2)
_diffrn_measured_fraction_theta_full 0.996
_diffrn_measured_fraction_theta_max 0.996
_diffrn_measurement_device_type 'rigaku saturn'
_diffrn_measurement_method '\w scans'
_diffrn_radiation_monochromator confocal
_diffrn_radiation_source 'rotating anode'
_diffrn_radiation_type MoK\a
_diffrn_radiation_wavelength 0.71073
_diffrn_reflns_av_R_equivalents 0.1709
_diffrn_reflns_av_sigmaI/netI 0.1781
_diffrn_reflns_limit_h_max 8
_diffrn_reflns_limit_h_min -8
_diffrn_reflns_limit_k_max 17
_diffrn_reflns_limit_k_min -17
_diffrn_reflns_limit_l_max 6
_diffrn_reflns_limit_l_min -10
_diffrn_reflns_number 5523
_diffrn_reflns_theta_full 27.84
_diffrn_reflns_theta_max 27.84
_diffrn_reflns_theta_min 2.81
_diffrn_standards_decay_% 0
_diffrn_standards_interval_count 0
_diffrn_standards_interval_time 0
_diffrn_standards_number 0
_exptl_absorpt_coefficient_mu 7.629
_exptl_absorpt_correction_T_max 0.5159
_exptl_absorpt_correction_T_min 0.3107
_exptl_absorpt_correction_type multi-scan
_exptl_absorpt_process_details crystalclear
_exptl_crystal_density_diffrn 2.391
_exptl_crystal_density_method 'not measured'
_exptl_crystal_F_000 456
_exptl_crystal_size_max 0.20
_exptl_crystal_size_mid 0.18
_exptl_crystal_size_min 0.10
_refine_diff_density_max 1.472
_refine_diff_density_min -1.942
_refine_diff_density_rms 0.314
_refine_ls_extinction_coef 0.0436(13)
_refine_ls_extinction_expression Fc^*^=kFc[1+0.001xFc^2^\l^3^/sin(2\q)]^-1/4^
_refine_ls_extinction_method SHELXL
_refine_ls_goodness_of_fit_ref 0.712
_refine_ls_hydrogen_treatment constr
_refine_ls_matrix_type full
_refine_ls_number_parameters 98
_refine_ls_number_reflns 1643
_refine_ls_number_restraints 18
_refine_ls_restrained_S_all 0.710
_refine_ls_R_factor_all 0.0549
_refine_ls_R_factor_gt 0.0445
_refine_ls_shift/su_max 0.000
_refine_ls_shift/su_mean 0.000
_refine_ls_structure_factor_coef Fsqd
_refine_ls_weighting_details 'calc w=1/[\s^2^(Fo^2^)+(0.0000P)^2^+0.0000P] where P=(Fo^2^+2Fc^2^)/3'
_refine_ls_weighting_scheme calc
_refine_ls_wR_factor_gt 0.0876
_refine_ls_wR_factor_ref 0.0896
_reflns_number_gt 1217
_reflns_number_total 1643
_reflns_threshold_expression >2sigma(I)
_cod_data_source_file om400309j_si_003.cif
_cod_data_source_block A
_cod_depositor_comments
;
The following automatic conversions were performed:

'_symmetry_cell_setting' value 'Monoclinic' changed to 'monoclinic'
according to /home/saulius/struct/CIF-dictionaries/cif_core.dic
dictionary named 'cif_core.dic' version 2.4.2 from 2011-04-26.

Automatic conversion script
Id: cif_fix_values 1891 2012-01-12 08:04:46Z andrius 
;
_cod_original_cell_volume 669.1(2)
_cod_original_sg_symbol_H-M P2(1)/m
_cod_database_code 4080978

loop_
_symmetry_equiv_pos_as_xyz
'x, y, z'
'-x, y+1/2, -z'
'-x, -y, -z'
'x, -y-1/2, z'

loop_
_atom_site_label
_atom_site_type_symbol
_atom_site_fract_x
_atom_site_fract_y
_atom_site_fract_z
_atom_site_U_iso_or_equiv
_atom_site_adp_type
_atom_site_occupancy
_atom_site_symmetry_multiplicity
_atom_site_calc_flag
_atom_site_refinement_flags
Se1 Se 0.96866(5) 0.2500 0.49806(5) 0.01130(10) Uani 1 2 d S
Se2 Se 0.46473(5) 0.2500 0.36385(5) 0.01018(10) Uani 1 2 d S
Fe1 Fe 0.70679(5) 0.15466(3) 0.27867(5) 0.00999(10) Uani 1 1 d .
O1 O 0.7196(3) -0.03079(17) 0.4859(3) 0.0258(6) Uani 1 1 d .
O2 O 1.0116(3) 0.10128(19) 0.1066(3) 0.0256(6) Uani 1 1 d .
O3 O 0.3670(3) 0.11183(18) -0.0674(3) 0.0229(6) Uani 1 1 d .
O4 O 0.7346(5) 0.3016(3) 0.7292(5) 0.0169(10) Uani 0.50 1 d PU
C1 C 0.7143(4) 0.0407(3) 0.4058(4) 0.0162(8) Uani 1 1 d .
C2 C 0.8956(4) 0.1228(2) 0.1760(4) 0.0158(7) Uani 1 1 d .
C3 C 0.4995(4) 0.1286(2) 0.0696(4) 0.0144(7) Uani 1 1 d .
C4 C 0.9143(5) 0.2500 0.7328(5) 0.0187(11) Uani 1 2 d SU
H4A H 1.0321 0.2790 0.8269 0.022 Uiso 0.50 1 d PR
H4C H 0.9027 0.1823 0.7676 0.022 Uiso 0.50 1 d PR
C5 C 0.5524(6) 0.2500 0.6364(5) 0.0145(10) Uani 1 2 d SU
H5C H 0.5701 0.1822 0.6784 0.017 Uiso 0.50 1 d PR
H5A H 0.4425 0.2784 0.6700 0.017 Uiso 0.50 1 d PR

loop_
_atom_site_aniso_label
_atom_site_aniso_U_11
_atom_site_aniso_U_22
_atom_site_aniso_U_33
_atom_site_aniso_U_23
_atom_site_aniso_U_13
_atom_site_aniso_U_12
Se1 0.00713(16) 0.0165(2) 0.0095(2) 0.000 0.00200(14) 0.000
Se2 0.00730(15) 0.0143(2) 0.0088(2) 0.000 0.00257(14) 0.000
Fe1 0.00969(17) 0.0105(2) 0.0097(2) -0.00035(15) 0.00328(15) 0.00053(15)
O1 0.0320(11) 0.0178(12) 0.0300(12) 0.0124(10) 0.0141(9) 0.0020(10)
O2 0.0232(10) 0.0359(14) 0.0223(12) -0.0034(11) 0.0137(9) 0.0016(10)
O3 0.0208(10) 0.0289(13) 0.0158(11) -0.0049(10) 0.0024(8) -0.0002(9)
O4 0.0099(15) 0.025(2) 0.013(2) -0.0138(17) 0.0004(14) -0.0070(16)
C1 0.0125(12) 0.0198(16) 0.0157(16) -0.0011(13) 0.0044(11) 0.0011(12)
C2 0.0163(13) 0.0171(15) 0.0119(15) -0.0004(13) 0.0023(11) 0.0006(12)
C3 0.0162(13) 0.0122(14) 0.0158(15) 0.0012(12) 0.0069(11) 0.0050(11)
C4 0.0133(17) 0.035(3) 0.004(2) 0.000 -0.0012(15) 0.000
C5 0.0163(17) 0.023(2) 0.005(2) 0.000 0.0044(14) 0.000

loop_
_atom_type_symbol
_atom_type_description
_atom_type_scat_dispersion_real
_atom_type_scat_dispersion_imag
_atom_type_scat_source
C C 0.0033 0.0016 'International Tables Vol C Tables 4.2.6.8 and 6.1.1.4'
H H 0.0000 0.0000 'International Tables Vol C Tables 4.2.6.8 and 6.1.1.4'
O O 0.0106 0.0060 'International Tables Vol C Tables 4.2.6.8 and 6.1.1.4'
Fe Fe 0.3463 0.8444 'International Tables Vol C Tables 4.2.6.8 and 6.1.1.4'
Se Se -0.0929 2.2259 'International Tables Vol C Tables 4.2.6.8 and 6.1.1.4'

loop_
_geom_angle_atom_site_label_1
_geom_angle_atom_site_label_2
_geom_angle_atom_site_label_3
_geom_angle
_geom_angle_site_symmetry_1
_geom_angle_site_symmetry_3
C4 Se1 Fe1 108.62(8) . 4_565
C4 Se1 Fe1 108.62(8) . .
Fe1 Se1 Fe1 65.43(3) 4_565 .
C5 Se2 Fe1 108.59(9) . .
C5 Se2 Fe1 108.59(9) . 4_565
Fe1 Se2 Fe1 65.41(3) . 4_565
C3 Fe1 C2 91.07(13) . .
C3 Fe1 C1 100.99(13) . .
C2 Fe1 C1 98.86(14) . .
C3 Fe1 Se1 157.53(10) . .
C2 Fe1 Se1 87.96(9) . .
C1 Fe1 Se1 101.34(9) . .
C3 Fe1 Se2 86.95(10) . .
C2 Fe1 Se2 159.97(10) . .
C1 Fe1 Se2 101.09(10) . .
Se1 Fe1 Se2 86.36(2) . .
C3 Fe1 Fe1 101.38(9) . 4_565
C2 Fe1 Fe1 103.79(10) . 4_565
C1 Fe1 Fe1 147.64(10) . 4_565
Se1 Fe1 Fe1 57.283(16) . 4_565
Se2 Fe1 Fe1 57.296(13) . 4_565
O4 O4 C5 60.09(18) 4_565 .
O4 O4 C4 60.51(18) 4_565 .
C5 O4 C4 112.9(3) . .
O1 C1 Fe1 179.8(3) . .
O2 C2 Fe1 178.1(2) . .
O3 C3 Fe1 179.0(3) . .
O4 C4 O4 59.0(4) 4_565 .
O4 C4 Se1 115.4(3) 4_565 .
O4 C4 Se1 115.4(3) . .
O4 C4 H4A 135.4 4_565 .
O4 C4 H4A 108.2 . .
Se1 C4 H4A 108.5 . .
O4 C4 H4C 51.7 4_565 .
O4 C4 H4C 108.2 . .
Se1 C4 H4C 108.6 . .
H4A C4 H4C 107.6 . .
O4 C5 O4 59.8(4) . 4_565
O4 C5 Se2 115.6(3) . .
O4 C5 Se2 115.6(3) 4_565 .
O4 C5 H5C 108.3 . .
O4 C5 H5C 50.8 4_565 .
Se2 C5 H5C 108.5 . .
O4 C5 H5A 108.2 . .
O4 C5 H5A 135.0 4_565 .
Se2 C5 H5A 108.5 . .
H5C C5 H5A 107.5 . .

loop_
_geom_bond_atom_site_label_1
_geom_bond_atom_site_label_2
_geom_bond_distance
_geom_bond_site_symmetry_2
Se1 C4 1.985(4) .
Se1 Fe1 2.3681(8) 4_565
Se1 Fe1 2.3681(8) .
Se2 C5 1.984(4) .
Se2 Fe1 2.3688(7) .
Se2 Fe1 2.3689(7) 4_565
Fe1 C3 1.775(3) .
Fe1 C2 1.796(3) .
Fe1 C1 1.812(3) .
Fe1 Fe1 2.5599(10) 4_565
O1 C1 1.137(4) .
O2 C2 1.145(4) .
O3 C3 1.151(3) .
O4 O4 1.384(8) 4_565
O4 C5 1.388(4) .
O4 C4 1.406(5) .
C4 O4 1.406(5) 4_565
C4 H4A 0.9599 .
C4 H4C 0.9600 .
C5 O4 1.388(4) 4_565
C5 H5C 0.9600 .
C5 H5A 0.9600 .

loop_
_geom_torsion_atom_site_label_1
_geom_torsion_atom_site_label_2
_geom_torsion_atom_site_label_3
_geom_torsion_atom_site_label_4
_geom_torsion
_geom_torsion_site_symmetry_1
_geom_torsion_site_symmetry_4
C4 Se1 Fe1 C3 122.5(3) . .
Fe1 Se1 Fe1 C3 20.0(3) 4_565 .
C4 Se1 Fe1 C2 -149.66(11) . .
Fe1 Se1 Fe1 C2 107.84(9) 4_565 .
C4 Se1 Fe1 C1 -51.03(11) . .
Fe1 Se1 Fe1 C1 -153.53(10) 4_565 .
C4 Se1 Fe1 Se2 49.55(6) . .
Fe1 Se1 Fe1 Se2 -52.94(2) 4_565 .
C4 Se1 Fe1 Fe1 102.50(6) . 4_565
C5 Se2 Fe1 C3 151.92(12) . .
Fe1 Se2 Fe1 C3 -105.61(10) 4_565 .
C5 Se2 Fe1 C2 -123.3(3) . .
Fe1 Se2 Fe1 C2 -20.9(2) 4_565 .
C5 Se2 Fe1 C1 51.31(11) . .
Fe1 Se2 Fe1 C1 153.78(9) 4_565 .
C5 Se2 Fe1 Se1 -49.54(7) . .
Fe1 Se2 Fe1 Se1 52.934(19) 4_565 .
C5 Se2 Fe1 Fe1 -102.47(7) . 4_565
C3 Fe1 C1 O1 165(100) . .
C2 Fe1 C1 O1 72(100) . .
Se1 Fe1 C1 O1 -18(100) . .
Se2 Fe1 C1 O1 -106(100) . .
Fe1 Fe1 C1 O1 -62(100) 4_565 .
C3 Fe1 C2 O2 -14(9) . .
C1 Fe1 C2 O2 88(9) . .
Se1 Fe1 C2 O2 -171(9) . .
Se2 Fe1 C2 O2 -98(9) . .
Fe1 Fe1 C2 O2 -116(9) 4_565 .
C2 Fe1 C3 O3 -21(15) . .
C1 Fe1 C3 O3 -121(15) . .
Se1 Fe1 C3 O3 66(15) . .
Se2 Fe1 C3 O3 139(15) . .
Fe1 Fe1 C3 O3 83(15) 4_565 .
C5 O4 C4 O4 -30.7(4) . 4_565
O4 O4 C4 Se1 105.60(19) 4_565 .
C5 O4 C4 Se1 74.9(3) . .
Fe1 Se1 C4 O4 67.8(2) 4_565 4_565
Fe1 Se1 C4 O4 -1.7(2) . 4_565
Fe1 Se1 C4 O4 1.7(2) 4_565 .
Fe1 Se1 C4 O4 -67.8(2) . .
C4 O4 C5 O4 30.8(4) . 4_565
O4 O4 C5 Se2 -106.0(2) 4_565 .
C4 O4 C5 Se2 -75.2(3) . .
Fe1 Se2 C5 O4 68.3(2) . .
Fe1 Se2 C5 O4 -1.2(2) 4_565 .
Fe1 Se2 C5 O4 1.2(2) . 4_565
Fe1 Se2 C5 O4 -68.3(2) 4_565 4_565
